data_1512318
loop_
_publ_author_name
'Rivero, Alexandra R.'
'Fern\'andez, Israel'
'Sierra, Miguel \'Angel'

_publ_section_title
;
 Regio- and Diastereoselective Stepwise [8 + 3]-Cycloaddition Reaction
 between Tropone Derivatives and Donor-Acceptor Cyclopropanes.
;
_journal_issue 19
_journal_name_full 'Organic letters'
_journal_page_first 4928
_journal_page_last 4931
_journal_paper_doi 10.1021/ol4020656
_journal_volume 15
_journal_year 2013
_chemical_formula_sum 'C31 H29 N O7'
_chemical_formula_weight 527.55
_chemical_name_systematic ?
_space_group_IT_number 2
_symmetry_cell_setting triclinic
_symmetry_space_group_name_Hall '-P 1'
_symmetry_space_group_name_H-M 'P -1'
_atom_sites_solution_hydrogens geom
_atom_sites_solution_primary direct
_atom_sites_solution_secondary difmap
_audit_creation_method SHELXL-97
_cell_angle_alpha 108.365(15)
_cell_angle_beta 105.407(15)
_cell_angle_gamma 96.871(16)
_cell_formula_units_Z 2
_cell_length_a 9.309(7)
_cell_length_b 11.395(9)
_cell_length_c 15.008(11)
_cell_measurement_reflns_used 938
_cell_measurement_temperature 293(2)
_cell_measurement_theta_max 17.98
_cell_measurement_theta_min 2.33
_cell_volume 1420.2(19)
_computing_cell_refinement 'Bruker SMART'
_computing_data_collection 'Bruker SMART'
_computing_data_reduction 'Bruker SAINT'
_computing_molecular_graphics 'Bruker SHELXTL'
_computing_publication_material 'Bruker SHELXTL'
_computing_structure_refinement 'SHELXL-97 (Sheldrick, 1997)'
_computing_structure_solution 'SHELXS-97 (Sheldrick, 1990)'
_diffrn_ambient_temperature 293(2)
_diffrn_measured_fraction_theta_full 0.973
_diffrn_measured_fraction_theta_max 0.973
_diffrn_measurement_device_type 'CCD area detector'
_diffrn_measurement_method 'phi and omega scans'
_diffrn_radiation_monochromator graphite
_diffrn_radiation_source 'fine-focus sealed tube'
_diffrn_radiation_type MoK\a
_diffrn_radiation_wavelength 0.71073
_diffrn_reflns_av_R_equivalents 0.0977
_diffrn_reflns_av_sigmaI/netI 0.2226
_diffrn_reflns_limit_h_max 9
_diffrn_reflns_limit_h_min -11
_diffrn_reflns_limit_k_max 13
_diffrn_reflns_limit_k_min -13
_diffrn_reflns_limit_l_max 13
_diffrn_reflns_limit_l_min -17
_diffrn_reflns_number 10898
_diffrn_reflns_theta_full 25.00
_diffrn_reflns_theta_max 25.00
_diffrn_reflns_theta_min 1.51
_exptl_absorpt_coefficient_mu 0.088
_exptl_absorpt_correction_type none
_exptl_crystal_colour colorless
_exptl_crystal_density_diffrn 1.234
_exptl_crystal_density_method 'not measured'
_exptl_crystal_description prismatic
_exptl_crystal_F_000 556
_exptl_crystal_size_max 0.24
_exptl_crystal_size_mid 0.22
_exptl_crystal_size_min 0.13
_refine_diff_density_max 0.456
_refine_diff_density_min -0.432
_refine_diff_density_rms 0.050
_refine_ls_extinction_method none
_refine_ls_goodness_of_fit_ref 0.997
_refine_ls_hydrogen_treatment constr
_refine_ls_matrix_type full
_refine_ls_number_parameters 340
_refine_ls_number_reflns 4879
_refine_ls_number_restraints 2
_refine_ls_restrained_S_all 1.014
_refine_ls_R_factor_all 0.2354
_refine_ls_R_factor_gt 0.0702
_refine_ls_shift/su_max 0.004
_refine_ls_shift/su_mean 0.000
_refine_ls_structure_factor_coef Fsqd
_refine_ls_weighting_details 'calc w=1/[\s^2^(Fo^2^)+(0.0400P)^2^+0.0000P] where P=(Fo^2^+2Fc^2^)/3'
_refine_ls_weighting_scheme calc
_refine_ls_wR_factor_gt 0.1409
_refine_ls_wR_factor_ref 0.1736
_reflns_number_gt 1403
_reflns_number_total 4879
_reflns_threshold_expression >2sigma(I)
_cod_data_source_file ol4020656_si_002.cif
_cod_data_source_block RR665A2
_cod_depositor_comments
;
The following automatic conversions were performed:

'_symmetry_cell_setting' value 'Triclinic' changed to 'triclinic'
according to /home/saulius/struct/CIF-dictionaries/cif_core.dic
dictionary named 'cif_core.dic' version 2.4.2 from 2011-04-26.

Automatic conversion script
Id: cif_fix_values 1891 2012-01-12 08:04:46Z andrius 
;
_cod_original_cell_volume 1420.1(19)
_cod_original_sg_symbol_H-M P-1
_cod_database_code 1512318

loop_
_symmetry_equiv_pos_as_xyz
'x, y, z'
'-x, -y, -z'

loop_
_atom_site_label
_atom_site_type_symbol
_atom_site_fract_x
_atom_site_fract_y
_atom_site_fract_z
_atom_site_U_iso_or_equiv
_atom_site_adp_type
_atom_site_occupancy
_atom_site_symmetry_multiplicity
_atom_site_calc_flag
_atom_site_refinement_flags
C1 C 0.6208(8) 0.2445(6) 0.4955(5) 0.0609(19) Uani 1 1 d .
C2 C 0.5845(9) 0.1060(6) 0.4375(4) 0.0612(18) Uani 1 1 d .
C3 C 0.4541(9) 0.0308(7) 0.3627(5) 0.093(2) Uani 1 1 d .
H3 H 0.3715 0.0649 0.3413 0.111 Uiso 1 1 calc R
C4 C 0.4488(13) -0.0965(9) 0.3203(6) 0.123(4) Uani 1 1 d .
H4 H 0.3639 -0.1500 0.2680 0.147 Uiso 1 1 calc R
C5 C 0.5726(15) -0.1429(8) 0.3571(7) 0.127(4) Uani 1 1 d .
H5 H 0.5665 -0.2294 0.3291 0.152 Uiso 1 1 calc R
C6 C 0.7053(10) -0.0699(6) 0.4329(6) 0.095(3) Uani 1 1 d .
H6 H 0.7874 -0.1040 0.4552 0.114 Uiso 1 1 calc R
C7 C 0.7063(9) 0.0575(5) 0.4729(5) 0.0653(19) Uani 1 1 d .
C8 C 0.8247(9) 0.1618(6) 0.5542(5) 0.064(2) Uani 1 1 d .
C9 C 0.8526(7) 0.3938(5) 0.6380(4) 0.0528(17) Uani 1 1 d .
H9 H 0.9560 0.3854 0.6685 0.063 Uiso 1 1 calc R
C10 C 0.8659(6) 0.4988(4) 0.5982(4) 0.0464(15) Uani 1 1 d .
H10A H 0.7652 0.5099 0.5678 0.056 Uiso 1 1 calc R
H10B H 0.9169 0.4786 0.5485 0.056 Uiso 1 1 calc R
C11 C 0.9600(7) 0.6220(5) 0.6864(4) 0.0446(15) Uani 1 1 d .
C12 C 0.8795(6) 0.6529(5) 0.7653(4) 0.0456(15) Uani 1 1 d .
H12 H 0.9551 0.7108 0.8279 0.055 Uiso 1 1 calc R
C13 C 0.7508(7) 0.7156(5) 0.7409(5) 0.0625(18) Uani 1 1 d .
H13 H 0.7062 0.7103 0.6761 0.075 Uiso 1 1 calc R
C14 C 0.7000(7) 0.7796(5) 0.8131(6) 0.071(2) Uani 1 1 d .
H14 H 0.6320 0.8298 0.7990 0.086 Uiso 1 1 calc R
C15 C 0.7446(7) 0.7754(5) 0.9118(5) 0.074(2) Uani 1 1 d .
H15 H 0.7511 0.8486 0.9640 0.088 Uiso 1 1 calc R
C16 C 0.7777(6) 0.6733(5) 0.9345(4) 0.0578(17) Uani 1 1 d .
H16 H 0.8016 0.6827 1.0010 0.069 Uiso 1 1 calc R
C17 C 0.7799(6) 0.5517(5) 0.8666(4) 0.0427(15) Uani 1 1 d .
C18 C 0.8138(6) 0.5384(5) 0.7827(4) 0.0426(15) Uani 1 1 d .
C19 C 0.7405(8) 0.4394(5) 0.8951(4) 0.0509(16) Uani 1 1 d .
C20 C 0.6077(8) 0.4160(5) 0.9171(4) 0.0659(19) Uani 1 1 d .
H20 H 0.5384 0.4679 0.9125 0.079 Uiso 1 1 calc R
C21 C 0.5788(8) 0.3133(6) 0.9466(5) 0.076(2) Uani 1 1 d .
H21 H 0.4890 0.2982 0.9612 0.091 Uiso 1 1 calc R
C22 C 0.6757(9) 0.2344(6) 0.9548(4) 0.067(2) Uani 1 1 d .
C23 C 0.8103(8) 0.2599(6) 0.9359(4) 0.071(2) Uani 1 1 d .
H23 H 0.8815 0.2101 0.9440 0.085 Uiso 1 1 calc R
C24 C 0.8401(7) 0.3606(5) 0.9045(4) 0.0632(18) Uani 1 1 d .
H24 H 0.9298 0.3749 0.8895 0.076 Uiso 1 1 calc R
C25 C 0.6427(8) 0.1265(5) 0.9901(5) 0.117(3) Uani 1 1 d .
H25A H 0.7291 0.0879 0.9987 0.176 Uiso 1 1 calc R
H25B H 0.5544 0.0644 0.9418 0.176 Uiso 1 1 calc R
H25C H 0.6237 0.1587 1.0522 0.176 Uiso 1 1 calc R
C26 C 1.1171(8) 0.6002(6) 0.7326(6) 0.066(2) Uani 1 1 d .
C27 C 1.3509(10) 0.5828(8) 0.7101(7) 0.181(3) Uani 1 1 d D
H27A H 1.3785 0.6048 0.7813 0.218 Uiso 1 1 calc R
H27B H 1.4219 0.6396 0.6969 0.218 Uiso 1 1 calc R
C28 C 1.3591(9) 0.4529(8) 0.6632(7) 0.181(3) Uani 1 1 d D
H28A H 1.2576 0.4014 0.6286 0.272 Uiso 1 1 calc R
H28B H 1.4106 0.4222 0.7129 0.272 Uiso 1 1 calc R
H28C H 1.4145 0.4489 0.6171 0.272 Uiso 1 1 calc R
C29 C 0.9839(8) 0.7316(6) 0.6521(6) 0.070(2) Uani 1 1 d .
C30 C 1.0770(11) 0.9514(6) 0.7044(5) 0.159(3) Uani 1 1 d D
H30A H 0.9799 0.9594 0.6653 0.191 Uiso 1 1 calc R
H30B H 1.1471 0.9473 0.6664 0.191 Uiso 1 1 calc R
C31 C 1.1389(10) 1.0593(6) 0.7986(5) 0.159(3) Uani 1 1 d D
H31A H 1.0845 1.0492 0.8427 0.238 Uiso 1 1 calc R
H31B H 1.1274 1.1363 0.7869 0.238 Uiso 1 1 calc R
H31C H 1.2453 1.0633 0.8279 0.238 Uiso 1 1 calc R
N1 N 0.7682(6) 0.2723(4) 0.5626(3) 0.0509(13) Uani 1 1 d .
O1 O 0.5448(5) 0.3218(4) 0.4876(3) 0.0802(14) Uani 1 1 d .
O2 O 0.9473(6) 0.1579(4) 0.6066(4) 0.0923(16) Uani 1 1 d .
O3 O 0.7778(4) 0.4192(3) 0.7123(3) 0.0515(11) Uani 1 1 d .
O4 O 1.1600(6) 0.5861(5) 0.8094(4) 0.1034(19) Uani 1 1 d .
O5 O 1.1990(5) 0.5959(4) 0.6715(3) 0.0988(16) Uani 1 1 d .
O6 O 0.9383(6) 0.7260(4) 0.5677(4) 0.1047(19) Uani 1 1 d .
O7 O 1.0568(5) 0.8380(4) 0.7292(3) 0.0771(14) Uani 1 1 d .

loop_
_atom_site_aniso_label
_atom_site_aniso_U_11
_atom_site_aniso_U_22
_atom_site_aniso_U_33
_atom_site_aniso_U_23
_atom_site_aniso_U_13
_atom_site_aniso_U_12
C1 0.078(6) 0.055(5) 0.047(4) 0.024(4) 0.012(4) 0.008(4)
C2 0.078(6) 0.052(4) 0.042(4) 0.011(4) 0.018(4) -0.011(4)
C3 0.106(7) 0.081(6) 0.059(5) 0.021(4) 0.003(5) -0.028(5)
C4 0.184(12) 0.077(7) 0.062(6) 0.003(5) 0.030(7) -0.049(7)
C5 0.230(14) 0.055(6) 0.079(8) -0.004(5) 0.080(9) -0.018(7)
C6 0.138(8) 0.052(5) 0.094(6) 0.006(4) 0.059(6) 0.023(5)
C7 0.086(6) 0.041(4) 0.065(5) 0.006(4) 0.038(4) 0.005(4)
C8 0.093(6) 0.049(4) 0.060(5) 0.024(4) 0.031(5) 0.026(5)
C9 0.064(5) 0.047(4) 0.039(4) 0.005(3) 0.019(4) 0.006(3)
C10 0.056(4) 0.041(3) 0.040(4) 0.011(3) 0.022(3) 0.000(3)
C11 0.047(4) 0.045(4) 0.041(4) 0.015(3) 0.014(3) 0.006(3)
C12 0.050(4) 0.043(3) 0.044(4) 0.014(3) 0.019(3) 0.003(3)
C13 0.075(5) 0.048(4) 0.064(5) 0.021(3) 0.020(4) 0.018(4)
C14 0.079(5) 0.048(4) 0.098(6) 0.028(4) 0.037(5) 0.030(4)
C15 0.106(6) 0.056(4) 0.070(5) 0.023(4) 0.042(5) 0.022(4)
C16 0.072(5) 0.049(4) 0.054(4) 0.014(3) 0.028(4) 0.014(3)
C17 0.050(4) 0.042(4) 0.036(4) 0.011(3) 0.017(3) 0.009(3)
C18 0.045(4) 0.033(3) 0.044(4) 0.006(3) 0.014(3) 0.008(3)
C19 0.062(5) 0.048(4) 0.040(4) 0.014(3) 0.014(4) 0.013(4)
C20 0.077(5) 0.059(4) 0.078(5) 0.026(4) 0.048(4) 0.018(4)
C21 0.092(6) 0.063(5) 0.087(6) 0.030(4) 0.054(5) 0.004(4)
C22 0.093(6) 0.055(5) 0.058(5) 0.021(4) 0.036(5) 0.009(4)
C23 0.085(6) 0.052(4) 0.074(5) 0.028(4) 0.017(5) 0.018(4)
C24 0.057(5) 0.058(4) 0.072(5) 0.025(4) 0.018(4) 0.007(4)
C25 0.178(8) 0.072(5) 0.130(7) 0.066(5) 0.070(6) 0.004(5)
C26 0.060(6) 0.067(4) 0.050(5) -0.006(4) 0.028(5) -0.003(4)
C27 0.088(5) 0.188(8) 0.203(8) 0.019(7) -0.007(5) 0.055(6)
C28 0.088(5) 0.188(8) 0.203(8) 0.019(7) -0.007(5) 0.055(6)
C29 0.090(6) 0.058(5) 0.054(5) 0.010(4) 0.034(5) -0.003(4)
C30 0.286(8) 0.053(4) 0.118(6) 0.031(3) 0.062(6) -0.025(5)
C31 0.286(8) 0.053(4) 0.118(6) 0.031(3) 0.062(6) -0.025(5)
N1 0.065(4) 0.038(3) 0.041(3) 0.009(2) 0.012(3) 0.010(3)
O1 0.075(3) 0.068(3) 0.083(3) 0.029(3) 0.000(3) 0.014(3)
O2 0.098(4) 0.072(3) 0.112(4) 0.040(3) 0.027(3) 0.036(3)
O3 0.067(3) 0.041(2) 0.045(3) 0.0113(19) 0.023(2) 0.005(2)
O4 0.082(4) 0.160(5) 0.066(4) 0.037(3) 0.019(3) 0.042(3)
O5 0.062(4) 0.156(5) 0.077(4) 0.036(3) 0.028(3) 0.021(3)
O6 0.164(5) 0.068(3) 0.065(3) 0.026(3) 0.026(4) -0.020(3)
O7 0.115(4) 0.047(3) 0.058(3) 0.011(2) 0.033(3) -0.012(3)

loop_
_atom_type_symbol
_atom_type_description
_atom_type_scat_dispersion_real
_atom_type_scat_dispersion_imag
_atom_type_scat_source
C C 0.0033 0.0016 'International Tables Vol C Tables 4.2.6.8 and 6.1.1.4'
H H 0.0000 0.0000 'International Tables Vol C Tables 4.2.6.8 and 6.1.1.4'
N N 0.0061 0.0033 'International Tables Vol C Tables 4.2.6.8 and 6.1.1.4'
O O 0.0106 0.0060 'International Tables Vol C Tables 4.2.6.8 and 6.1.1.4'

loop_
_geom_angle_atom_site_label_1
_geom_angle_atom_site_label_2
_geom_angle_atom_site_label_3
_geom_angle
O1 C1 N1 124.8(6)
O1 C1 C2 129.2(7)
N1 C1 C2 106.0(6)
C7 C2 C3 122.2(7)
C7 C2 C1 108.3(6)
C3 C2 C1 129.6(8)
C2 C3 C4 118.3(8)
C2 C3 H3 120.8
C4 C3 H3 120.8
C3 C4 C5 118.4(9)
C3 C4 H4 120.8
C5 C4 H4 120.8
C6 C5 C4 124.7(9)
C6 C5 H5 117.6
C4 C5 H5 117.6
C5 C6 C7 115.0(8)
C5 C6 H6 122.5
C7 C6 H6 122.5
C2 C7 C6 121.4(7)
C2 C7 C8 108.5(6)
C6 C7 C8 130.1(8)
O2 C8 N1 124.6(6)
O2 C8 C7 129.1(6)
N1 C8 C7 106.3(6)
O3 C9 N1 106.5(4)
O3 C9 C10 112.4(4)
N1 C9 C10 113.5(5)
O3 C9 H9 108.1
N1 C9 H9 108.1
C10 C9 H9 108.1
C9 C10 C11 107.8(4)
C9 C10 H10A 110.2
C11 C10 H10A 110.2
C9 C10 H10B 110.2
C11 C10 H10B 110.2
H10A C10 H10B 108.5
C29 C11 C26 107.9(6)
C29 C11 C12 110.6(5)
C26 C11 C12 108.6(5)
C29 C11 C10 111.2(5)
C26 C11 C10 108.5(4)
C12 C11 C10 109.9(4)
C18 C12 C13 106.0(4)
C18 C12 C11 113.5(5)
C13 C12 C11 113.4(5)
C18 C12 H12 107.9
C13 C12 H12 107.9
C11 C12 H12 107.9
C14 C13 C12 119.3(6)
C14 C13 H13 120.3
C12 C13 H13 120.3
C13 C14 C15 123.9(6)
C13 C14 H14 118.1
C15 C14 H14 118.1
C16 C15 C14 125.4(6)
C16 C15 H15 117.3
C14 C15 H15 117.3
C15 C16 C17 127.0(6)
C15 C16 H16 116.5
C17 C16 H16 116.5
C18 C17 C16 122.6(5)
C18 C17 C19 121.7(5)
C16 C17 C19 115.8(5)
C17 C18 O3 117.9(5)
C17 C18 C12 120.3(5)
O3 C18 C12 121.7(5)
C20 C19 C24 118.0(6)
C20 C19 C17 121.2(6)
C24 C19 C17 120.7(6)
C19 C20 C21 119.1(6)
C19 C20 H20 120.4
C21 C20 H20 120.4
C20 C21 C22 123.1(7)
C20 C21 H21 118.5
C22 C21 H21 118.5
C23 C22 C21 118.0(6)
C23 C22 C25 120.4(7)
C21 C22 C25 121.5(7)
C22 C23 C24 119.8(6)
C22 C23 H23 120.1
C24 C23 H23 120.1
C19 C24 C23 122.0(6)
C19 C24 H24 119.0
C23 C24 H24 119.0
C22 C25 H25A 109.5
C22 C25 H25B 109.5
H25A C25 H25B 109.5
C22 C25 H25C 109.5
H25A C25 H25C 109.5
H25B C25 H25C 109.5
O4 C26 O5 124.5(8)
O4 C26 C11 126.2(7)
O5 C26 C11 109.3(7)
O5 C27 C28 108.8(7)
O5 C27 H27A 109.9
C28 C27 H27A 109.9
O5 C27 H27B 109.9
C28 C27 H27B 109.9
H27A C27 H27B 108.3
C27 C28 H28A 109.5
C27 C28 H28B 109.5
H28A C28 H28B 109.5
C27 C28 H28C 109.5
H28A C28 H28C 109.5
H28B C28 H28C 109.5
O6 C29 O7 124.2(6)
O6 C29 C11 125.3(6)
O7 C29 C11 110.4(6)
O7 C30 C31 106.6(6)
O7 C30 H30A 110.4
C31 C30 H30A 110.4
O7 C30 H30B 110.4
C31 C30 H30B 110.4
H30A C30 H30B 108.6
C30 C31 H31A 109.5
C30 C31 H31B 109.5
H31A C31 H31B 109.5
C30 C31 H31C 109.5
H31A C31 H31C 109.5
H31B C31 H31C 109.5
C1 N1 C8 110.9(5)
C1 N1 C9 127.2(5)
C8 N1 C9 121.7(5)
C18 O3 C9 119.2(4)
C26 O5 C27 113.9(7)
C29 O7 C30 114.7(5)

loop_
_geom_bond_atom_site_label_1
_geom_bond_atom_site_label_2
_geom_bond_distance
C1 O1 1.208(6)
C1 N1 1.399(7)
C1 C2 1.488(7)
C2 C7 1.374(7)
C2 C3 1.375(8)
C3 C4 1.377(9)
C3 H3 0.9300
C4 C5 1.380(11)
C4 H4 0.9300
C5 C6 1.387(10)
C5 H5 0.9300
C6 C7 1.383(7)
C6 H6 0.9300
C7 C8 1.474(8)
C8 O2 1.216(7)
C8 N1 1.404(6)
C9 O3 1.439(5)
C9 N1 1.448(6)
C9 C10 1.503(6)
C9 H9 0.9800
C10 C11 1.552(6)
C10 H10A 0.9700
C10 H10B 0.9700
C11 C29 1.508(8)
C11 C26 1.529(8)
C11 C12 1.536(6)
C12 C18 1.501(6)
C12 C13 1.489(6)
C12 H12 0.9800
C13 C14 1.336(7)
C13 H13 0.9300
C14 C15 1.446(7)
C14 H14 0.9300
C15 C16 1.359(7)
C15 H15 0.9300
C16 C17 1.445(6)
C16 H16 0.9300
C17 C18 1.346(6)
C17 C19 1.506(7)
C18 O3 1.367(5)
C19 C20 1.379(7)
C19 C24 1.377(7)
C20 C21 1.397(7)
C20 H20 0.9300
C21 C22 1.356(7)
C21 H21 0.9300
C22 C23 1.375(8)
C22 C25 1.515(7)
C23 C24 1.396(7)
C23 H23 0.9300
C24 H24 0.9300
C25 H25A 0.9600
C25 H25B 0.9600
C25 H25C 0.9600
C26 O4 1.184(7)
C26 O5 1.333(7)
C27 O5 1.424(8)
C27 C28 1.446(5)
C27 H27A 0.9700
C27 H27B 0.9700
C28 H28A 0.9600
C28 H28B 0.9600
C28 H28C 0.9600
C29 O6 1.202(6)
C29 O7 1.331(6)
C30 O7 1.458(7)
C30 C31 1.465(4)
C30 H30A 0.9700
C30 H30B 0.9700
C31 H31A 0.9600
C31 H31B 0.9600
C31 H31C 0.9600

loop_
_geom_torsion_atom_site_label_1
_geom_torsion_atom_site_label_2
_geom_torsion_atom_site_label_3
_geom_torsion_atom_site_label_4
_geom_torsion
O1 C1 C2 C7 179.7(7)
N1 C1 C2 C7 1.4(7)
O1 C1 C2 C3 -2.2(11)
N1 C1 C2 C3 179.5(6)
C7 C2 C3 C4 -2.2(10)
C1 C2 C3 C4 179.9(7)
C2 C3 C4 C5 2.2(13)
C3 C4 C5 C6 -1.8(16)
C4 C5 C6 C7 1.2(14)
C3 C2 C7 C6 1.8(10)
C1 C2 C7 C6 -180.0(5)
C3 C2 C7 C8 -178.3(6)
C1 C2 C7 C8 0.0(7)
C5 C6 C7 C2 -1.2(10)
C5 C6 C7 C8 178.9(7)
C2 C7 C8 O2 177.6(7)
C6 C7 C8 O2 -2.5(12)
C2 C7 C8 N1 -1.4(7)
C6 C7 C8 N1 178.5(6)
O3 C9 C10 C11 59.7(6)
N1 C9 C10 C11 -179.4(5)
C9 C10 C11 C29 177.9(5)
C9 C10 C11 C26 59.4(6)
C9 C10 C11 C12 -59.3(6)
C29 C11 C12 C18 164.2(5)
C26 C11 C12 C18 -77.5(6)
C10 C11 C12 C18 41.0(6)
C29 C11 C12 C13 43.2(7)
C26 C11 C12 C13 161.4(5)
C10 C11 C12 C13 -80.0(6)
C18 C12 C13 C14 73.9(6)
C11 C12 C13 C14 -160.9(5)
C12 C13 C14 C15 -10.7(9)
C13 C14 C15 C16 -33.0(10)
C14 C15 C16 C17 2.1(10)
C15 C16 C17 C18 29.6(9)
C15 C16 C17 C19 -150.0(6)
C16 C17 C18 O3 -164.6(5)
C19 C17 C18 O3 14.9(8)
C16 C17 C18 C12 11.5(8)
C19 C17 C18 C12 -169.0(5)
C13 C12 C18 C17 -74.1(6)
C11 C12 C18 C17 160.8(5)
C13 C12 C18 O3 101.8(5)
C11 C12 C18 O3 -23.2(7)
C18 C17 C19 C20 -126.6(6)
C16 C17 C19 C20 53.0(7)
C18 C17 C19 C24 56.6(8)
C16 C17 C19 C24 -123.8(6)
C24 C19 C20 C21 -0.8(9)
C17 C19 C20 C21 -177.7(5)
C19 C20 C21 C22 0.0(10)
C20 C21 C22 C23 2.0(10)
C20 C21 C22 C25 178.0(6)
C21 C22 C23 C24 -3.1(10)
C25 C22 C23 C24 -179.2(5)
C20 C19 C24 C23 -0.4(9)
C17 C19 C24 C23 176.5(5)
C22 C23 C24 C19 2.4(9)
C29 C11 C26 O4 132.7(7)
C12 C11 C26 O4 12.7(8)
C10 C11 C26 O4 -106.7(7)
C29 C11 C26 O5 -49.0(6)
C12 C11 C26 O5 -168.9(5)
C10 C11 C26 O5 71.6(6)
C26 C11 C29 O6 118.2(8)
C12 C11 C29 O6 -123.1(7)
C10 C11 C29 O6 -0.7(10)
C26 C11 C29 O7 -64.8(7)
C12 C11 C29 O7 53.9(7)
C10 C11 C29 O7 176.3(5)
O1 C1 N1 C8 179.3(6)
C2 C1 N1 C8 -2.4(6)
O1 C1 N1 C9 4.2(10)
C2 C1 N1 C9 -177.5(5)
O2 C8 N1 C1 -176.7(7)
C7 C8 N1 C1 2.4(6)
O2 C8 N1 C9 -1.3(10)
C7 C8 N1 C9 177.8(5)
O3 C9 N1 C1 69.9(7)
C10 C9 N1 C1 -54.3(8)
O3 C9 N1 C8 -104.7(6)
C10 C9 N1 C8 131.1(5)
C17 C18 O3 C9 -160.5(5)
C12 C18 O3 C9 23.5(7)
N1 C9 O3 C18 -167.2(4)
C10 C9 O3 C18 -42.3(6)
O4 C26 O5 C27 -4.9(10)
C11 C26 O5 C27 176.7(5)
C28 C27 O5 C26 103.2(9)
O6 C29 O7 C30 0.8(10)
C11 C29 O7 C30 -176.3(6)
C31 C30 O7 C29 172.3(7)
